data_4119679
loop_
_publ_author_name
'Roland Appel'
'Saloua Chelli'
'Takahiro Tokuyasu'
'Konstantin Troshin'
'Herbert Mayr'

_publ_contact_author_address
;
Department Chemie
Ludwig-Maximilians Universit\"at
Butenandtstra\&se 5-13 (Haus F)
D-81377 M\"unchen
Bundesrepublik Deutschland
;
_publ_contact_author_email Herbert.Mayr@cup.uni-muenchen.de
_publ_contact_author_fax '+49 89 2180 77717'
_publ_contact_author_name 'H. Mayr'
_publ_section_title
;
 Electrophilicities of Benzaldehyde-Derived Iminium Ions: Quantification
 of the Electrophilic Activation of Aldehydes by Iminium Formation
;
_journal_name_full 'Journal of the American Chemical Society'
_journal_page_first 6579
_journal_page_last 6587
_journal_paper_doi 10.1021/ja401106x
_journal_volume 135
_journal_year 2013
_chemical_formula_moiety 'C13 H16 F3 N O2'
_chemical_formula_sum 'C13 H16 F3 N O2'
_chemical_formula_weight 275.267
_space_group_IT_number 14
_symmetry_cell_setting monoclinic
_symmetry_Int_Tables_number 14
_symmetry_space_group_name_Hall '-P 2ybc'
_symmetry_space_group_name_H-M 'P 1 21/c 1'
_atom_sites_solution_hydrogens geom
_atom_sites_solution_primary direct
_atom_sites_solution_secondary difmap
_audit_author_name 'Peter Mayer'
_audit_block_code C13H16F3NO2_rv113_mayr
_audit_creation_method 'form98_non/compatible with shelxl97-2'
_audit_update_record 05-Apr-13
_cell_angle_alpha 90.00
_cell_angle_beta 102.2327(13)
_cell_angle_gamma 90.00
_cell_formula_units_Z 8
_cell_length_a 8.4884(2)
_cell_length_b 34.9745(9)
_cell_length_c 9.4939(3)
_cell_measurement_reflns_used 121
_cell_measurement_temperature 173(2)
_cell_measurement_theta_max 19.7702
_cell_measurement_theta_min 3.1527
_cell_volume 2754.53(13)
_computing_cell_refinement 'APEX2 v2012.4-3 (Bruker AXS)'
_computing_data_collection 'Bruker Instrument Service v3.0.21'
_computing_data_reduction 'SAINT V8.18C (Bruker AXS Inc., 2011)'
_computing_structure_refinement
;
Sheldrick, G. M. (2008).
<i>Acta Cryst.</i> A<b>64</b>, 112--122.
;
_computing_structure_solution
;
A. Altomare, M. C. Burla, M. Camalli, G. L. Cascarano, C. Giacovazzo, A.
Guagliardi, A. G. G. Moliterni, G. Polidori, R. Spagna: SIR97: a new tool for
crystal structure determination and refinement; J. Appl. Crystallogr. 1999,
32, 115-119.
;
_diffrn_ambient_temperature 173(2)
_diffrn_detector_area_resol_mean 10.4167
_diffrn_measured_fraction_theta_full 0.997
_diffrn_measured_fraction_theta_max 0.997
_diffrn_measurement_device 'fixed-chi three-circle diffractometer'
_diffrn_measurement_device_type 'Bruker D8Venture'
_diffrn_measurement_method 'mix of phi and omega scans'
_diffrn_radiation_collimation 0.8_mm
_diffrn_radiation_monochromator 'focusing mirrors'
_diffrn_radiation_type 'Mo K\a'
_diffrn_radiation_wavelength 0.71073
_diffrn_reflns_av_R_equivalents 0.0549
_diffrn_reflns_av_sigmaI/netI 0.0318
_diffrn_reflns_limit_h_max 10
_diffrn_reflns_limit_h_min -9
_diffrn_reflns_limit_k_max 41
_diffrn_reflns_limit_k_min -41
_diffrn_reflns_limit_l_max 11
_diffrn_reflns_limit_l_min -11
_diffrn_reflns_number 48690
_diffrn_reflns_theta_full 25.02
_diffrn_reflns_theta_max 25.08
_diffrn_reflns_theta_min 2.98
_diffrn_source_current 50
_diffrn_source_power 2.5
_diffrn_source_type 'Bruker TXS'
_diffrn_source_voltage 50
_exptl_absorpt_coefficient_mu 0.116
_exptl_absorpt_correction_T_max 0.9579
_exptl_absorpt_correction_T_min 0.9149
_exptl_absorpt_correction_type multi-scan
_exptl_absorpt_process_details 'SADABS V2012/1 (Bruker AXS Inc.)'
_exptl_crystal_colour colourless
_exptl_crystal_density_diffrn 1.32755(6)
_exptl_crystal_description platelet
_exptl_crystal_F_000 1152
_exptl_crystal_size_max 0.158
_exptl_crystal_size_mid 0.094
_exptl_crystal_size_min 0.051
_refine_diff_density_max 0.710
_refine_diff_density_min -0.433
_refine_diff_density_rms 0.064
_refine_ls_extinction_method none
_refine_ls_goodness_of_fit_ref 1.044
_refine_ls_hydrogen_treatment mixed
_refine_ls_matrix_type full
_refine_ls_number_parameters 381
_refine_ls_number_reflns 4855
_refine_ls_number_restraints 2
_refine_ls_restrained_S_all 1.044
_refine_ls_R_factor_all 0.1138
_refine_ls_R_factor_gt 0.0862
_refine_ls_shift/su_max 0.000
_refine_ls_shift/su_mean 0.000
_refine_ls_structure_factor_coef Fsqd
_refine_ls_weighting_details 'calc w=1/[\s^2^(Fo^2^)+(0.0559P)^2^+8.0194P] where P=(Fo^2^+2Fc^2^)/3'
_refine_ls_weighting_scheme calc
_refine_ls_wR_factor_gt 0.1896
_refine_ls_wR_factor_ref 0.2053
_reflns_number_gt 3651
_reflns_number_total 4855
_reflns_threshold_expression >2sigma(I)
_cod_data_source_file ja401106x_si_002.cif
_cod_data_source_block rv113
_cod_original_sg_symbol_H-M 'P 21/c'
_cod_database_code 4119679

loop_
_symmetry_equiv_pos_as_xyz
'x, y, z'
'-x, y+1/2, -z+1/2'
'-x, -y, -z'
'x, -y-1/2, z-1/2'

loop_
_atom_site_label
_atom_site_type_symbol
_atom_site_fract_x
_atom_site_fract_y
_atom_site_fract_z
_atom_site_U_iso_or_equiv
_atom_site_adp_type
_atom_site_occupancy
_atom_site_symmetry_multiplicity
_atom_site_calc_flag
_atom_site_refinement_flags
F1 F 0.2578(13) 0.47835(16) 0.4164(8) 0.0456(15) Uiso 0.473(4) 1 d P
F2 F 0.2444(14) 0.46856(17) 0.1923(7) 0.0469(16) Uiso 0.473(4) 1 d P
F3 F 0.4757(8) 0.46156(18) 0.3403(12) 0.0554(17) Uiso 0.473(4) 1 d P
F11 F 0.3403(19) 0.4760(3) 0.4371(11) 0.056(3) Uiso 0.281(8) 1 d P
F21 F 0.1829(19) 0.4689(4) 0.2177(16) 0.078(5) Uiso 0.281(8) 1 d P
F31 F 0.4372(17) 0.4583(3) 0.2563(18) 0.071(4) Uiso 0.281(8) 1 d P
F12 F 0.4492(16) 0.4673(3) 0.4014(15) 0.052(4) Uiso 0.245(8) 1 d P
F22 F 0.195(2) 0.4765(4) 0.360(2) 0.075(5) Uiso 0.245(8) 1 d P
F32 F 0.323(2) 0.4645(3) 0.1897(12) 0.052(4) Uiso 0.245(8) 1 d P
F4 F -0.0024(10) 0.4574(2) 0.8260(14) 0.052(2) Uiso 0.349(4) 1 d P
F5 F 0.1504(9) 0.5055(2) 0.8950(10) 0.0405(18) Uiso 0.349(4) 1 d P
F6 F 0.1007(13) 0.4861(4) 0.6695(10) 0.066(3) Uiso 0.349(4) 1 d P
F41 F 0.0233(9) 0.4609(2) 0.8924(9) 0.052(2) Uiso 0.416(8) 1 d P
F51 F 0.1499(8) 0.5085(2) 0.8251(11) 0.055(2) Uiso 0.416(8) 1 d P
F61 F 0.0484(10) 0.4678(3) 0.6672(8) 0.057(2) Uiso 0.416(8) 1 d P
F42 F 0.1576(17) 0.5066(4) 0.7282(19) 0.069(5) Uiso 0.235(8) 1 d P
F52 F 0.087(3) 0.4863(7) 0.911(2) 0.112(7) Uiso 0.235(8) 1 d P
F62 F 0.0047(18) 0.4579(4) 0.720(2) 0.068(5) Uiso 0.235(8) 1 d P
O1 O 0.2054(3) 0.21551(7) 0.4556(3) 0.0321(6) Uani 1 1 d .
N1 N 0.0448(3) 0.28174(9) 0.3834(3) 0.0282(7) Uani 1 1 d .
H1 H 0.049(5) 0.2558(13) 0.410(4) 0.042(11) Uiso 1 1 d .
C1 C 0.2815(4) 0.22518(10) 0.3582(4) 0.0262(8) Uani 1 1 d .
O2 O 0.3223(4) 0.20294(7) 0.2720(3) 0.0433(7) Uani 1 1 d .
N2 N 0.7452(4) 0.36420(9) 1.0785(3) 0.0380(8) Uani 1 1 d .
C2 C 0.3226(4) 0.26733(10) 0.3476(4) 0.0292(8) Uani 1 1 d .
H2 H 0.3064 0.2744 0.2435 0.035 Uiso 1 1 calc R
O3 O 0.8395(4) 0.28764(9) 0.8837(4) 0.0534(8) Uani 1 1 d .
C3 C 0.2215(4) 0.29409(10) 0.4198(4) 0.0273(8) Uani 1 1 d .
H3 H 0.2597 0.2907 0.5262 0.033 Uiso 1 1 calc R
O4 O 0.9972(4) 0.33858(8) 0.8844(3) 0.0487(8) Uani 1 1 d .
H4 H 1.077(6) 0.3214(15) 0.909(5) 0.061(15) Uiso 1 1 d .
C4 C 0.2394(4) 0.33617(10) 0.3884(4) 0.0275(8) Uani 1 1 d .
C5 C 0.2629(5) 0.36162(11) 0.5026(4) 0.0354(9) Uani 1 1 d .
H5 H 0.2645 0.3524 0.5971 0.042 Uiso 1 1 calc R
C6 C 0.2840(5) 0.40014(11) 0.4814(4) 0.0394(10) Uani 1 1 d .
H6 H 0.3012 0.4172 0.5610 0.047 Uiso 1 1 calc R
C7 C 0.2802(5) 0.41386(10) 0.3438(4) 0.0336(9) Uani 1 1 d .
C8 C 0.2548(5) 0.38878(11) 0.2293(4) 0.0355(9) Uani 1 1 d .
H8 H 0.2506 0.3981 0.1346 0.043 Uiso 1 1 calc R
C9 C 0.2356(4) 0.35022(11) 0.2511(4) 0.0323(8) Uani 1 1 d .
H9 H 0.2196 0.3332 0.1714 0.039 Uiso 1 1 calc R
C10 C 0.5012(4) 0.27299(12) 0.4188(5) 0.0432(10) Uani 1 1 d .
H10A H 0.5328 0.2994 0.4043 0.065 Uiso 1 1 calc R
H10B H 0.5673 0.2555 0.3751 0.065 Uiso 1 1 calc R
H10C H 0.5176 0.2677 0.5222 0.065 Uiso 1 1 calc R
C11 C -0.0505(5) 0.30161(12) 0.4756(4) 0.0384(9) Uani 1 1 d .
H11A H -0.0657 0.3284 0.4459 0.058 Uiso 1 1 calc R
H11B H 0.0070 0.3003 0.5765 0.058 Uiso 1 1 calc R
H11C H -0.1559 0.2892 0.4652 0.058 Uiso 1 1 calc R
C12 C -0.0362(5) 0.28451(11) 0.2284(4) 0.0371(9) Uani 1 1 d .
H12A H -0.1402 0.2712 0.2126 0.056 Uiso 1 1 calc R
H12B H 0.0320 0.2726 0.1693 0.056 Uiso 1 1 calc R
H12C H -0.0537 0.3115 0.2015 0.056 Uiso 1 1 calc R
C13 C 0.3129(6) 0.45518(13) 0.3230(5) 0.0501(11) Uani 1 1 d .
C14 C 0.8547(5) 0.32139(14) 0.8672(4) 0.0415(10) Uani 1 1 d .
C15 C 0.7128(6) 0.34821(14) 0.8212(5) 0.0523(12) Uani 1 1 d .
H15 H 0.6134 0.3324 0.8142 0.063 Uiso 1 1 calc R
C16 C 0.7060(6) 0.37833(13) 0.9294(5) 0.0496(11) Uani 1 1 d .
H16 H 0.7954 0.3964 0.9220 0.059 Uiso 1 1 calc R
C17 C 0.5525(5) 0.40251(12) 0.8932(4) 0.0375(9) Uani 1 1 d .
C18 C 0.3987(5) 0.38687(11) 0.8711(4) 0.0373(9) Uani 1 1 d .
H18 H 0.3870 0.3599 0.8737 0.045 Uiso 1 1 calc R
C19 C 0.2626(5) 0.40956(11) 0.8455(4) 0.0345(9) Uani 1 1 d .
H19 H 0.1590 0.3982 0.8328 0.041 Uiso 1 1 calc R
C20 C 0.2771(5) 0.44869(11) 0.8382(4) 0.0354(9) Uani 1 1 d .
C21 C 0.4290(5) 0.46464(12) 0.8563(5) 0.0462(11) Uani 1 1 d .
H21 H 0.4403 0.4916 0.8492 0.055 Uiso 1 1 calc R
C22 C 0.5639(5) 0.44177(12) 0.8846(5) 0.0443(10) Uani 1 1 d .
H22 H 0.6674 0.4533 0.8985 0.053 Uiso 1 1 calc R
C23 C 0.7087(6) 0.36375(14) 0.6705(5) 0.0529(12) Uani 1 1 d .
H23A H 0.6143 0.3803 0.6410 0.079 Uiso 1 1 calc R
H23B H 0.7023 0.3424 0.6026 0.079 Uiso 1 1 calc R
H23C H 0.8069 0.3785 0.6710 0.079 Uiso 1 1 calc R
C24 C 0.7944(8) 0.39582(16) 1.1772(6) 0.0781(18) Uani 1 1 d .
H24A H 0.7008 0.4120 1.1798 0.117 Uiso 1 1 calc R
H24B H 0.8770 0.4109 1.1445 0.117 Uiso 1 1 calc R
H24C H 0.8384 0.3858 1.2740 0.117 Uiso 1 1 calc R
C25 C 0.6219(6) 0.34174(17) 1.1228(6) 0.0729(17) Uani 1 1 d .
H25A H 0.6644 0.3310 1.2186 0.109 Uiso 1 1 calc R
H25B H 0.5886 0.3210 1.0537 0.109 Uiso 1 1 calc R
H25C H 0.5289 0.3580 1.1262 0.109 Uiso 1 1 calc R
C26 C 0.1293(6) 0.47298(13) 0.8044(5) 0.0531(12) Uani 1 1 d .

loop_
_atom_site_aniso_label
_atom_site_aniso_U_11
_atom_site_aniso_U_22
_atom_site_aniso_U_33
_atom_site_aniso_U_23
_atom_site_aniso_U_13
_atom_site_aniso_U_12
O1 0.0328(14) 0.0303(14) 0.0363(14) 0.0000(11) 0.0138(11) -0.0025(11)
N1 0.0239(16) 0.0300(17) 0.0325(17) 0.0015(13) 0.0102(13) 0.0017(13)
C1 0.0210(17) 0.0289(19) 0.0270(18) 0.0020(15) 0.0016(14) 0.0027(14)
O2 0.067(2) 0.0297(14) 0.0387(16) -0.0025(12) 0.0225(14) 0.0063(13)
N2 0.0375(19) 0.0409(19) 0.0373(18) -0.0003(15) 0.0120(15) 0.0080(15)
C2 0.0274(19) 0.0299(19) 0.032(2) -0.0002(15) 0.0096(15) 0.0025(15)
O3 0.0425(17) 0.0422(19) 0.078(2) -0.0110(16) 0.0178(16) 0.0017(14)
C3 0.0253(18) 0.0290(19) 0.0271(18) -0.0006(15) 0.0044(15) -0.0008(15)
O4 0.057(2) 0.0316(16) 0.064(2) 0.0053(14) 0.0269(16) 0.0126(15)
C4 0.0231(18) 0.0295(19) 0.0313(19) -0.0005(15) 0.0088(15) 0.0020(15)
C5 0.046(2) 0.035(2) 0.0259(19) 0.0030(16) 0.0100(17) 0.0005(17)
C6 0.055(3) 0.031(2) 0.033(2) -0.0037(17) 0.0097(19) -0.0003(18)
C7 0.036(2) 0.0271(19) 0.039(2) 0.0019(16) 0.0112(17) -0.0005(16)
C8 0.042(2) 0.037(2) 0.030(2) 0.0048(17) 0.0144(17) -0.0002(17)
C9 0.036(2) 0.032(2) 0.031(2) -0.0055(16) 0.0131(16) -0.0017(16)
C10 0.026(2) 0.038(2) 0.066(3) -0.007(2) 0.0107(19) -0.0003(17)
C11 0.036(2) 0.042(2) 0.043(2) 0.0007(18) 0.0217(18) 0.0044(18)
C12 0.031(2) 0.041(2) 0.037(2) -0.0006(17) 0.0019(17) -0.0001(17)
C13 0.061(3) 0.043(2) 0.049(3) 0.005(2) 0.017(2) 0.005(2)
C14 0.031(2) 0.058(3) 0.038(2) -0.006(2) 0.0140(17) 0.008(2)
C15 0.050(3) 0.064(3) 0.044(3) -0.004(2) 0.012(2) 0.022(2)
C16 0.052(3) 0.054(3) 0.044(3) 0.005(2) 0.015(2) 0.022(2)
C17 0.041(2) 0.044(2) 0.029(2) -0.0031(17) 0.0125(17) 0.0089(19)
C18 0.057(3) 0.025(2) 0.028(2) -0.0018(15) 0.0063(18) 0.0089(18)
C19 0.038(2) 0.037(2) 0.028(2) 0.0006(16) 0.0057(16) -0.0019(17)
C20 0.038(2) 0.035(2) 0.036(2) 0.0002(17) 0.0117(17) 0.0068(17)
C21 0.052(3) 0.031(2) 0.057(3) 0.0103(19) 0.014(2) 0.0054(19)
C22 0.039(2) 0.044(2) 0.052(3) 0.009(2) 0.015(2) 0.0004(19)
C23 0.050(3) 0.068(3) 0.043(3) -0.003(2) 0.012(2) 0.017(2)
C24 0.086(4) 0.062(3) 0.071(4) -0.020(3) -0.017(3) 0.026(3)
C25 0.045(3) 0.097(4) 0.083(4) 0.052(3) 0.028(3) 0.023(3)
C26 0.059(3) 0.042(3) 0.058(3) -0.004(2) 0.013(2) 0.011(2)

loop_
_atom_type_symbol
_atom_type_description
_atom_type_scat_dispersion_real
_atom_type_scat_dispersion_imag
_atom_type_scat_source
C C 0.0033 0.0016 'International Tables Vol C Tables 4.2.6.8 and 6.1.1.4'
H H 0.0000 0.0000 'International Tables Vol C Tables 4.2.6.8 and 6.1.1.4'
N N 0.0061 0.0033 'International Tables Vol C Tables 4.2.6.8 and 6.1.1.4'
O O 0.0106 0.0060 'International Tables Vol C Tables 4.2.6.8 and 6.1.1.4'
F F 0.0171 0.0103 'International Tables Vol C Tables 4.2.6.8 and 6.1.1.4'

loop_
_geom_angle_atom_site_label_1
_geom_angle_atom_site_label_2
_geom_angle_atom_site_label_3
_geom_angle
F22 F1 F11 143(2)
F22 F1 C13 75.3(15)
F11 F1 C13 69.2(11)
F22 F1 F12 121.2(16)
F11 F1 F12 21.6(11)
C13 F1 F12 49.0(5)
F21 F2 F32 157(2)
F21 F2 C13 83.3(16)
F32 F2 C13 74.1(12)
F21 F2 F31 135.1(17)
F32 F2 F31 23.0(12)
C13 F2 F31 52.0(5)
F21 F2 F22 42.1(15)
F32 F2 F22 119.1(15)
C13 F2 F22 49.8(6)
F31 F2 F22 96.3(8)
F12 F3 F31 137.1(18)
F12 F3 C13 69.6(12)
F31 F3 C13 70.8(10)
F12 F3 F11 23.6(12)
F31 F3 F11 113.6(12)
C13 F3 F11 48.1(5)
F12 F3 F32 110.8(14)
F31 F3 F32 26.6(10)
C13 F3 F32 49.2(5)
F11 F3 F32 87.3(7)
F1 F11 F12 144.9(17)
F1 F11 C13 80.6(12)
F12 F11 C13 66.2(9)
F1 F11 F22 18.4(11)
F12 F11 F22 126.5(13)
C13 F11 F22 63.2(8)
F1 F11 F3 130.1(14)
F12 F11 F3 14.8(7)
C13 F11 F3 52.9(5)
F22 F11 F3 111.8(10)
F2 F21 F32 12.0(13)
F2 F21 F22 120(2)
F32 F21 F22 110.7(13)
F2 F21 C13 70.8(15)
F32 F21 C13 58.9(8)
F22 F21 C13 58.6(9)
F3 F31 F32 133.7(17)
F3 F31 C13 74.9(11)
F32 F31 C13 65.6(9)
F3 F31 F12 19.8(9)
F32 F31 F12 114.1(13)
C13 F31 F12 57.0(7)
F3 F31 F2 119.8(13)
F32 F31 F2 14.6(8)
C13 F31 F2 51.6(5)
F12 F31 F2 100.0(9)
F3 F12 F11 141.7(18)
F3 F12 C13 80.5(13)
F11 F12 C13 64.0(8)
F3 F12 F31 23.0(10)
F11 F12 F31 118.6(12)
C13 F12 F31 59.6(7)
F3 F12 F1 128.2(15)
F11 F12 F1 13.5(7)
C13 F12 F1 51.4(5)
F31 F12 F1 105.2(9)
F1 F22 F11 18.8(11)
F1 F22 C13 75.7(15)
F11 F22 C13 57.9(8)
F1 F22 F21 134(2)
F11 F22 F21 114.9(13)
C13 F22 F21 62.6(9)
F1 F22 F2 115.8(18)
F11 F22 F2 97.4(10)
C13 F22 F2 49.1(6)
F21 F22 F2 17.9(7)
F2 F32 F31 142.4(19)
F2 F32 F21 10.9(11)
F31 F32 F21 132.3(14)
F2 F32 C13 76.1(13)
F31 F32 C13 67.5(9)
F21 F32 C13 65.4(8)
F2 F32 F3 123.5(15)
F31 F32 F3 19.7(8)
F21 F32 F3 113.9(10)
C13 F32 F3 51.8(5)
F41 F4 F62 153.8(18)
F41 F4 C26 87.1(12)
F62 F4 C26 66.7(10)
F41 F4 F52 42.5(12)
F62 F4 F52 114.4(15)
C26 F4 F52 53.9(9)
F41 F4 F61 138.2(14)
F62 F4 F61 16.1(9)
C26 F4 F61 51.6(5)
F52 F4 F61 98.4(11)
F51 F5 F52 114.0(19)
F51 F5 C26 63.5(9)
F52 F5 C26 59.5(14)
F51 F5 F42 8.2(10)
F52 F5 F42 109.6(16)
C26 F5 F42 56.2(6)
F61 F6 F42 146.7(17)
F61 F6 C26 74.3(10)
F42 F6 C26 74.7(11)
F61 F6 F62 22.4(10)
F42 F6 F62 124.5(14)
C26 F6 F62 55.8(7)
F61 F6 F51 116.9(12)
F42 F6 F51 29.9(10)
C26 F6 F51 48.9(5)
F62 F6 F51 94.7(8)
F4 F41 F52 113.0(18)
F4 F41 C26 66.3(11)
F52 F41 C26 57.9(12)
F4 F41 F62 16.2(11)
F52 F41 F62 99.3(14)
C26 F41 F62 50.1(6)
F5 F51 F42 166.0(17)
F5 F51 C26 88.2(11)
F42 F51 C26 79.2(11)
F5 F51 F52 38.3(12)
F42 F51 F52 133.1(17)
C26 F51 F52 56.9(10)
F5 F51 F6 139.3(13)
F42 F51 F6 31.0(10)
C26 F51 F6 52.6(5)
F52 F51 F6 102.3(12)
F62 F61 F6 134.9(19)
F62 F61 C26 69.3(13)
F6 F61 C26 72.0(9)
F62 F61 F42 116.6(16)
F6 F61 F42 18.5(10)
C26 F61 F42 55.0(6)
F62 F61 F4 21.6(12)
F6 F61 F4 113.8(11)
C26 F61 F4 48.9(4)
F42 F61 F4 95.3(8)
F51 F42 F6 119.1(17)
F51 F42 C26 60.6(10)
F6 F42 C26 64.3(10)
F51 F42 F5 5.8(7)
F6 F42 F5 115.6(14)
C26 F42 F5 55.4(6)
F51 F42 F61 104.4(13)
F6 F42 F61 14.7(8)
C26 F42 F61 50.8(6)
F5 F42 F61 100.8(9)
F5 F52 F41 158(3)
F5 F52 C26 81.8(17)
F41 F52 C26 76.8(16)
F5 F52 F51 27.7(9)
F41 F52 F51 132(2)
C26 F52 F51 59.4(10)
F5 F52 F4 136(2)
F41 F52 F4 24.5(8)
C26 F52 F4 58.5(11)
F51 F52 F4 108.2(16)
F61 F62 F4 142(2)
F61 F62 C26 77.0(14)
F4 F62 C26 67.0(10)
F61 F62 F6 22.7(10)
F4 F62 F6 120.1(14)
C26 F62 F6 58.4(8)
F61 F62 F41 132.6(17)
F4 F62 F41 10.0(7)
C26 F62 F41 57.0(7)
F6 F62 F41 110.8(10)
C11 N1 C12 110.9(3)
C11 N1 C3 111.5(3)
C12 N1 C3 115.5(3)
C11 N1 H1 107(2)
C12 N1 H1 108(2)
C3 N1 H1 103(3)
O2 C1 O1 124.7(3)
O2 C1 C2 117.8(3)
O1 C1 C2 117.5(3)
C25 N2 C24 110.7(4)
C25 N2 C16 115.7(4)
C24 N2 C16 110.0(4)
C1 C2 C3 113.9(3)
C1 C2 C10 108.3(3)
C3 C2 C10 108.7(3)
C1 C2 H2 108.6
C3 C2 H2 108.6
C10 C2 H2 108.6
C4 C3 C2 114.7(3)
C4 C3 N1 111.4(3)
C2 C3 N1 110.1(3)
C4 C3 H3 106.7
C2 C3 H3 106.7
N1 C3 H3 106.7
C14 O4 H4 110(3)
C5 C4 C9 118.6(3)
C5 C4 C3 118.3(3)
C9 C4 C3 123.1(3)
C6 C5 C4 121.0(3)
C6 C5 H5 119.5
C4 C5 H5 119.5
C5 C6 C7 119.9(4)
C5 C6 H6 120.1
C7 C6 H6 120.1
C8 C7 C6 119.5(3)
C8 C7 C13 120.9(4)
C6 C7 C13 119.5(4)
C7 C8 C9 120.5(3)
C7 C8 H8 119.7
C9 C8 H8 119.7
C8 C9 C4 120.5(3)
C8 C9 H9 119.8
C4 C9 H9 119.8
C2 C10 H10A 109.5
C2 C10 H10B 109.5
H10A C10 H10B 109.5
C2 C10 H10C 109.5
H10A C10 H10C 109.5
H10B C10 H10C 109.5
N1 C11 H11A 109.5
N1 C11 H11B 109.5
H11A C11 H11B 109.5
N1 C11 H11C 109.5
H11A C11 H11C 109.5
H11B C11 H11C 109.5
N1 C12 H12A 109.5
N1 C12 H12B 109.5
H12A C12 H12B 109.5
N1 C12 H12C 109.5
H12A C12 H12C 109.5
H12B C12 H12C 109.5
F11 C13 F12 49.8(7)
F11 C13 F32 128.9(7)
F12 C13 F32 103.6(9)
F11 C13 F2 123.3(7)
F12 C13 F2 124.9(7)
F32 C13 F2 29.8(6)
F11 C13 F31 109.3(9)
F12 C13 F31 63.4(8)
F32 C13 F31 46.9(7)
F2 C13 F31 76.4(7)
F11 C13 F22 58.8(9)
F12 C13 F22 106.8(10)
F32 C13 F22 108.1(10)
F2 C13 F22 81.2(8)
F31 C13 F22 140.7(9)
F11 C13 F1 30.2(5)
F12 C13 F1 79.6(7)
F32 C13 F1 125.3(7)
F2 C13 F1 104.8(6)
F31 C13 F1 132.2(7)
F22 C13 F1 28.9(7)
F11 C13 F3 79.0(7)
F12 C13 F3 29.9(5)
F32 C13 F3 79.0(7)
F2 C13 F3 106.4(6)
F31 C13 F3 34.3(6)
F22 C13 F3 131.4(8)
F1 C13 F3 107.6(6)
F11 C13 F21 112.3(9)
F12 C13 F21 139.4(8)
F32 C13 F21 55.7(8)
F2 C13 F21 25.9(6)
F31 C13 F21 102.3(9)
F22 C13 F21 58.8(9)
F1 C13 F21 86.2(7)
F3 C13 F21 130.2(8)
F11 C13 C7 116.2(6)
F12 C13 C7 114.0(6)
F32 C13 C7 114.6(6)
F2 C13 C7 113.9(5)
F31 C13 C7 109.2(6)
F22 C13 C7 109.3(7)
F1 C13 C7 113.1(4)
F3 C13 C7 110.6(4)
F21 C13 C7 106.6(7)
O3 C14 O4 123.3(4)
O3 C14 C15 123.0(4)
O4 C14 C15 113.7(4)
C16 C15 C14 112.7(4)
C16 C15 C23 113.6(4)
C14 C15 C23 110.5(3)
C16 C15 H15 106.5
C14 C15 H15 106.5
C23 C15 H15 106.5
N2 C16 C15 113.2(4)
N2 C16 C17 114.2(3)
C15 C16 C17 113.2(4)
N2 C16 H16 105.0
C15 C16 H16 105.0
C17 C16 H16 105.0
C22 C17 C18 117.3(4)
C22 C17 C16 119.7(4)
C18 C17 C16 123.0(4)
C19 C18 C17 121.6(4)
C19 C18 H18 119.2
C17 C18 H18 119.2
C20 C19 C18 120.0(4)
C20 C19 H19 120.0
C18 C19 H19 120.0
C19 C20 C21 119.1(4)
C19 C20 C26 119.8(4)
C21 C20 C26 121.1(4)
C22 C21 C20 120.4(4)
C22 C21 H21 119.8
C20 C21 H21 119.8
C21 C22 C17 121.6(4)
C21 C22 H22 119.2
C17 C22 H22 119.2
C15 C23 H23A 109.5
C15 C23 H23B 109.5
H23A C23 H23B 109.5
C15 C23 H23C 109.5
H23A C23 H23C 109.5
H23B C23 H23C 109.5
N2 C24 H24A 109.5
N2 C24 H24B 109.5
H24A C24 H24B 109.5
N2 C24 H24C 109.5
H24A C24 H24C 109.5
H24B C24 H24C 109.5
N2 C25 H25A 109.5
N2 C25 H25B 109.5
H25A C25 H25B 109.5
N2 C25 H25C 109.5
H25A C25 H25C 109.5
H25B C25 H25C 109.5
F52 C26 F51 63.7(12)
F52 C26 F62 108.5(13)
F51 C26 F62 124.3(8)
F52 C26 F4 67.6(13)
F51 C26 F4 118.9(6)
F62 C26 F4 46.3(8)
F52 C26 F6 129.2(11)
F51 C26 F6 78.5(7)
F62 C26 F6 65.7(9)
F4 C26 F6 108.0(7)
F52 C26 F61 131.7(11)
F51 C26 F61 107.9(6)
F62 C26 F61 33.7(7)
F4 C26 F61 79.5(7)
F6 C26 F61 33.7(5)
F52 C26 F5 38.7(11)
F51 C26 F5 28.3(4)
F62 C26 F5 133.2(8)
F4 C26 F5 104.1(6)
F6 C26 F5 106.3(7)
F61 C26 F5 131.9(6)
F52 C26 F41 45.3(11)
F51 C26 F41 106.5(6)
F62 C26 F41 72.8(9)
F4 C26 F41 26.6(5)
F6 C26 F41 131.3(7)
F61 C26 F41 105.8(6)
F5 C26 F41 84.0(5)
F52 C26 F42 102.4(13)
F51 C26 F42 40.2(6)
F62 C26 F42 103.1(10)
F4 C26 F42 132.0(8)
F6 C26 F42 41.0(7)
F61 C26 F42 74.2(7)
F5 C26 F42 68.4(7)
F41 C26 F42 137.8(7)
F52 C26 C20 114.6(10)
F51 C26 C20 116.4(5)
F62 C26 C20 116.1(7)
F4 C26 C20 116.1(5)
F6 C26 C20 112.1(5)
F61 C26 C20 111.3(5)
F5 C26 C20 109.5(5)
F41 C26 C20 108.3(4)
F42 C26 C20 110.7(7)

loop_
_geom_bond_atom_site_label_1
_geom_bond_atom_site_label_2
_geom_bond_distance
F1 F22 0.677(15)
F1 F11 0.691(11)
F1 C13 1.355(7)
F1 F12 1.705(14)
F2 F21 0.620(14)
F2 F32 0.686(12)
F2 C13 1.338(8)
F2 F31 1.660(15)
F2 F22 1.751(17)
F3 F12 0.695(12)
F3 F31 0.803(12)
F3 C13 1.375(8)
F3 F11 1.694(13)
F3 F32 1.718(15)
F11 F12 1.092(15)
F11 C13 1.284(11)
F11 F22 1.30(2)
F21 F32 1.280(19)
F21 F22 1.356(19)
F21 C13 1.408(14)
F31 F32 1.063(15)
F31 C13 1.345(12)
F31 F12 1.395(18)
F12 C13 1.307(12)
F22 C13 1.353(15)
F32 C13 1.326(12)
F4 F41 0.634(10)
F4 F62 1.019(16)
F4 C26 1.298(9)
F4 F52 1.41(3)
F4 F61 1.693(13)
F5 F51 0.671(9)
F5 F52 0.89(2)
F5 C26 1.414(9)
F5 F42 1.598(17)
F6 F61 0.778(11)
F6 F42 0.971(15)
F6 C26 1.333(10)
F6 F62 1.43(2)
F6 F51 1.646(14)
F41 F52 1.03(2)
F41 C26 1.416(9)
F41 F62 1.613(18)
F51 F42 0.938(14)
F51 C26 1.265(8)
F51 F52 1.32(2)
F61 F62 0.768(15)
F61 C26 1.350(9)
F61 F42 1.676(16)
F42 C26 1.427(15)
F52 C26 1.23(2)
F62 C26 1.296(15)
O1 C1 1.280(4)
N1 C11 1.484(5)
N1 C12 1.490(5)
N1 C3 1.528(4)
N1 H1 0.94(4)
C1 O2 1.231(4)
C1 C2 1.523(5)
N2 C25 1.441(6)
N2 C24 1.452(6)
N2 C16 1.469(5)
C2 C3 1.527(5)
C2 C10 1.536(5)
C2 H2 1.0000
O3 C14 1.201(5)
C3 C4 1.515(5)
C3 H3 1.0000
O4 C14 1.330(5)
O4 H4 0.90(5)
C4 C5 1.384(5)
C4 C9 1.387(5)
C5 C6 1.380(5)
C5 H5 0.9500
C6 C7 1.385(5)
C6 H6 0.9500
C7 C8 1.378(5)
C7 C13 1.492(6)
C8 C9 1.379(5)
C8 H8 0.9500
C9 H9 0.9500
C10 H10A 0.9800
C10 H10B 0.9800
C10 H10C 0.9800
C11 H11A 0.9800
C11 H11B 0.9800
C11 H11C 0.9800
C12 H12A 0.9800
C12 H12B 0.9800
C12 H12C 0.9800
C14 C15 1.516(6)
C15 C16 1.481(6)
C15 C23 1.524(6)
C15 H15 1.0000
C16 C17 1.530(6)
C16 H16 1.0000
C17 C22 1.380(6)
C17 C18 1.390(6)
C18 C19 1.380(5)
C18 H18 0.9500
C19 C20 1.377(5)
C19 H19 0.9500
C20 C21 1.382(6)
C20 C26 1.493(6)
C21 C22 1.376(6)
C21 H21 0.9500
C22 H22 0.9500
C23 H23A 0.9800
C23 H23B 0.9800
C23 H23C 0.9800
C24 H24A 0.9800
C24 H24B 0.9800
C24 H24C 0.9800
C25 H25A 0.9800
C25 H25B 0.9800
C25 H25C 0.9800

loop_
_geom_torsion_atom_site_label_1
_geom_torsion_atom_site_label_2
_geom_torsion_atom_site_label_3
_geom_torsion_atom_site_label_4
_geom_torsion
F22 F1 F11 F12 0(5)
C13 F1 F11 F12 19(2)
F22 F1 F11 C13 -18(3)
F12 F1 F11 C13 -19(2)
C13 F1 F11 F22 18(3)
F12 F1 F11 F22 0(5)
F22 F1 F11 F3 2(4)
C13 F1 F11 F3 19.9(11)
F12 F1 F11 F3 1.3(16)
F12 F3 F11 F1 -177(4)
F31 F3 F11 F1 4(2)
C13 F3 F11 F1 -24.9(15)
F32 F3 F11 F1 8.4(17)
F31 F3 F11 F12 -179(100)
C13 F3 F11 F12 152(3)
F32 F3 F11 F12 -175(3)
F12 F3 F11 C13 -152(3)
F31 F3 F11 C13 29.1(12)
F32 F3 F11 C13 33.3(5)
F12 F3 F11 F22 -176(3)
F31 F3 F11 F22 4.9(15)
C13 F3 F11 F22 -24.3(8)
F32 F3 F11 F22 9.0(10)
C13 F2 F21 F32 -8(6)
F31 F2 F21 F32 -12(4)
F22 F2 F21 F32 -41(7)
F32 F2 F21 F22 41(7)
C13 F2 F21 F22 33.0(17)
F31 F2 F21 F22 29(3)
F32 F2 F21 C13 8(6)
F31 F2 F21 C13 -4.3(19)
F22 F2 F21 C13 -33.0(17)
F12 F3 F31 F32 8(4)
C13 F3 F31 F32 31.9(19)
F11 F3 F31 F32 9(3)
F12 F3 F31 C13 -23(2)
F11 F3 F31 C13 -22.6(9)
F32 F3 F31 C13 -31.9(19)
C13 F3 F31 F12 23(2)
F11 F3 F31 F12 1(2)
F32 F3 F31 F12 -8(4)
F12 F3 F31 F2 3(3)
C13 F3 F31 F2 26.5(9)
F11 F3 F31 F2 3.9(16)
F32 F3 F31 F2 -5.4(13)
F21 F2 F31 F3 -28(3)
F32 F2 F31 F3 164(4)
C13 F2 F31 F3 -33.3(12)
F22 F2 F31 F3 -9.0(15)
F21 F2 F31 F32 168(4)
C13 F2 F31 F32 162(3)
F22 F2 F31 F32 -173(3)
F21 F2 F31 C13 5(2)
F32 F2 F31 C13 -162(3)
F22 F2 F31 C13 24.4(7)
F21 F2 F31 F12 -27(3)
F32 F2 F31 F12 166(3)
C13 F2 F31 F12 -32.3(6)
F22 F2 F31 F12 -7.9(9)
F31 F3 F12 F11 2(4)
C13 F3 F12 F11 -22(2)
F32 F3 F12 F11 6(3)
F31 F3 F12 C13 24(2)
F11 F3 F12 C13 22(2)
F32 F3 F12 C13 27.6(9)
C13 F3 F12 F31 -24(2)
F11 F3 F12 F31 -2(5)
F32 F3 F12 F31 4.0(19)
F31 F3 F12 F1 3(3)
C13 F3 F12 F1 -20.6(12)
F11 F3 F12 F1 1.2(14)
F32 F3 F12 F1 7(2)
F1 F11 F12 F3 4(5)
C13 F11 F12 F3 24(3)
F22 F11 F12 F3 4(3)
F1 F11 F12 C13 -20(3)
F22 F11 F12 C13 -19.9(12)
F3 F11 F12 C13 -24(3)
F1 F11 F12 F31 5(3)
C13 F11 F12 F31 24.8(10)
F22 F11 F12 F31 4.9(19)
F3 F11 F12 F31 1(2)
C13 F11 F12 F1 20(3)
F22 F11 F12 F1 0(2)
F3 F11 F12 F1 -4(5)
F32 F31 F12 F3 -173(3)
C13 F31 F12 F3 153(3)
F2 F31 F12 F3 -177(3)
F3 F31 F12 F11 -179(100)
F32 F31 F12 F11 8.0(18)
C13 F31 F12 F11 -25.9(10)
F2 F31 F12 F11 4.0(14)
F3 F31 F12 C13 -153(3)
F32 F31 F12 C13 33.9(11)
F2 F31 F12 C13 29.9(5)
F3 F31 F12 F1 -178(3)
F32 F31 F12 F1 9.1(14)
C13 F31 F12 F1 -24.8(6)
F2 F31 F12 F1 5.2(8)
F22 F1 F12 F3 3(3)
F11 F1 F12 F3 -177(4)
C13 F1 F12 F3 26.3(15)
F22 F1 F12 F11 -180(100)
C13 F1 F12 F11 -157(3)
F22 F1 F12 C13 -22.9(18)
F11 F1 F12 C13 157(3)
F22 F1 F12 F31 5(2)
F11 F1 F12 F31 -176(3)
C13 F1 F12 F31 27.5(6)
C13 F1 F22 F11 -17(3)
F12 F1 F22 F11 0(2)
F11 F1 F22 C13 17(3)
F12 F1 F22 C13 17.7(13)
F11 F1 F22 F21 -9(5)
C13 F1 F22 F21 -26(2)
F12 F1 F22 F21 -9(3)
F11 F1 F22 F2 -12(4)
C13 F1 F22 F2 -29.1(10)
F12 F1 F22 F2 -11(2)
F12 F11 F22 F1 -180(100)
C13 F11 F22 F1 160(4)
F3 F11 F22 F1 -179(100)
F1 F11 F22 C13 -160(4)
F12 F11 F22 C13 20.4(13)
F3 F11 F22 C13 21.5(7)
F1 F11 F22 F21 173(4)
F12 F11 F22 F21 -7(2)
C13 F11 F22 F21 -27.1(10)
F3 F11 F22 F21 -5.6(15)
F1 F11 F22 F2 169(4)
F12 F11 F22 F2 -10.2(16)
C13 F11 F22 F2 -30.6(5)
F3 F11 F22 F2 -9.1(10)
F2 F21 F22 F1 -8(4)
F32 F21 F22 F1 0(3)
C13 F21 F22 F1 29(2)
F2 F21 F22 F11 -11(3)
F32 F21 F22 F11 -2.9(17)
C13 F21 F22 F11 25.8(10)
F2 F21 F22 C13 -37(2)
F32 F21 F22 C13 -28.7(10)
F32 F21 F22 F2 8.4(15)
C13 F21 F22 F2 37(2)
F21 F2 F22 F1 173(3)
F32 F2 F22 F1 10(3)
C13 F2 F22 F1 38.6(16)
F31 F2 F22 F1 13.4(19)
F21 F2 F22 F11 170(2)
F32 F2 F22 F11 6.7(18)
C13 F2 F22 F11 34.8(7)
F31 F2 F22 F11 9.6(9)
F21 F2 F22 C13 135(2)
F32 F2 F22 C13 -28.1(15)
F31 F2 F22 C13 -25.2(7)
F32 F2 F22 F21 -163(3)
C13 F2 F22 F21 -135(2)
F31 F2 F22 F21 -160(2)
F21 F2 F32 F31 -23(8)
C13 F2 F32 F31 -14(3)
F22 F2 F32 F31 8(4)
C13 F2 F32 F21 8(6)
F31 F2 F32 F21 23(8)
F22 F2 F32 F21 30(5)
F21 F2 F32 C13 -8(6)
F31 F2 F32 C13 14(3)
F22 F2 F32 C13 22.0(11)
F21 F2 F32 F3 -30(7)
C13 F2 F32 F3 -22.0(11)
F31 F2 F32 F3 -7.5(18)
F22 F2 F32 F3 0(2)
F3 F31 F32 F2 -19(4)
C13 F31 F32 F2 15(3)
F12 F31 F32 F2 -16(3)
F3 F31 F32 F21 -24(3)
C13 F31 F32 F21 9.6(15)
F12 F31 F32 F21 -21(2)
F2 F31 F32 F21 -6(2)
F3 F31 F32 C13 -34(2)
F12 F31 F32 C13 -30.9(9)
F2 F31 F32 C13 -15(3)
C13 F31 F32 F3 34(2)
F12 F31 F32 F3 3.1(15)
F2 F31 F32 F3 19(4)
F22 F21 F32 F2 -143(6)
C13 F21 F32 F2 -171(6)
F2 F21 F32 F31 161(7)
F22 F21 F32 F31 19(2)
C13 F21 F32 F31 -9.7(15)
F2 F21 F32 C13 171(6)
F22 F21 F32 C13 28.6(10)
F2 F21 F32 F3 153(6)
F22 F21 F32 F3 10.0(15)
C13 F21 F32 F3 -18.5(7)
F12 F3 F32 F2 -7(2)
F31 F3 F32 F2 166(3)
C13 F3 F32 F2 27.5(15)
F11 F3 F32 F2 -5.1(17)
F12 F3 F32 F31 -174(3)
C13 F3 F32 F31 -139(2)
F11 F3 F32 F31 -171(2)
F12 F3 F32 F21 -13.4(17)
F31 F3 F32 F21 160(3)
C13 F3 F32 F21 21.6(8)
F11 F3 F32 F21 -11.1(10)
F12 F3 F32 C13 -35.0(13)
F31 F3 F32 C13 139(2)
F11 F3 F32 C13 -32.6(5)
F62 F4 F41 F52 34(5)
C26 F4 F41 F52 35.2(16)
F61 F4 F41 F52 27(3)
F62 F4 F41 C26 -2(4)
F52 F4 F41 C26 -35.2(16)
F61 F4 F41 C26 -8.6(14)
C26 F4 F41 F62 2(4)
F52 F4 F41 F62 -34(5)
F61 F4 F41 F62 -7(3)
F52 F5 F51 F42 -58(8)
C26 F5 F51 F42 -26(7)
F52 F5 F51 C26 -32.6(18)
F42 F5 F51 C26 26(7)
C26 F5 F51 F52 32.6(19)
F42 F5 F51 F52 58(8)
F52 F5 F51 F6 -18(3)
C26 F5 F51 F6 14.1(13)
F42 F5 F51 F6 40(6)
F61 F6 F51 F5 14(2)
F42 F6 F51 F5 -162(3)
C26 F6 F51 F5 -17.8(17)
F62 F6 F51 F5 17.2(19)
F61 F6 F51 F42 177(2)
C26 F6 F51 F42 145(2)
F62 F6 F51 F42 180(2)
F61 F6 F51 C26 32.3(11)
F42 F6 F51 C26 -145(2)
F62 F6 F51 C26 35.0(7)
F61 F6 F51 F52 2.8(16)
F42 F6 F51 F52 -174(2)
C26 F6 F51 F52 -29.4(10)
F62 F6 F51 F52 5.6(11)
F42 F6 F61 F62 10(5)
C26 F6 F61 F62 32(2)
F51 F6 F61 F62 7(3)
F42 F6 F61 C26 -22(3)
F62 F6 F61 C26 -32(2)
F51 F6 F61 C26 -24.7(8)
C26 F6 F61 F42 22(3)
F62 F6 F61 F42 -10(5)
F51 F6 F61 F42 -3(2)
F42 F6 F61 F4 4(3)
C26 F6 F61 F4 26.1(8)
F62 F6 F61 F4 -5.9(19)
F51 F6 F61 F4 1.4(14)
F41 F4 F61 F62 169(4)
C26 F4 F61 F62 158(3)
F52 F4 F61 F62 -174(3)
F41 F4 F61 F6 -23(2)
F62 F4 F61 F6 169(4)
C26 F4 F61 F6 -33.7(11)
F52 F4 F61 F6 -4.9(14)
F41 F4 F61 C26 11.0(18)
F62 F4 F61 C26 -158(3)
F52 F4 F61 C26 28.8(9)
F41 F4 F61 F42 -21(2)
F62 F4 F61 F42 170(3)
C26 F4 F61 F42 -32.4(6)
F52 F4 F61 F42 -3.6(10)
F5 F51 F42 F6 54(8)
C26 F51 F42 F6 27.9(16)
F52 F51 F42 F6 8(3)
F5 F51 F42 C26 26(7)
F52 F51 F42 C26 -19.9(16)
F6 F51 F42 C26 -27.9(16)
C26 F51 F42 F5 -26(7)
F52 F51 F42 F5 -46(7)
F6 F51 F42 F5 -54(8)
F5 F51 F42 F61 53(7)
C26 F51 F42 F61 26.6(7)
F52 F51 F42 F61 7(2)
F6 F51 F42 F61 -1.3(11)
F61 F6 F42 F51 -5(4)
C26 F6 F42 F51 -26.9(15)
F62 F6 F42 F51 0(2)
F61 F6 F42 C26 22(3)
F62 F6 F42 C26 26.5(12)
F51 F6 F42 C26 26.9(15)
F61 F6 F42 F5 0(4)
C26 F6 F42 F5 -21.6(10)
F62 F6 F42 F5 5(2)
F51 F6 F42 F5 5.2(8)
C26 F6 F42 F61 -22(3)
F62 F6 F42 F61 5(2)
F51 F6 F42 F61 5(4)
F52 F5 F42 F51 124(8)
C26 F5 F42 F51 152(7)
F51 F5 F42 F6 -128(8)
F52 F5 F42 F6 -4(2)
C26 F5 F42 F6 23.8(11)
F51 F5 F42 C26 -152(7)
F52 F5 F42 C26 -27.7(15)
F51 F5 F42 F61 -128(7)
F52 F5 F42 F61 -3.8(17)
C26 F5 F42 F61 23.9(5)
F62 F61 F42 F51 3(2)
F6 F61 F42 F51 175(4)
C26 F61 F42 F51 -30.2(9)
F4 F61 F42 F51 -0.7(12)
F62 F61 F42 F6 -172(4)
C26 F61 F42 F6 154(3)
F4 F61 F42 F6 -176(3)
F62 F61 F42 C26 33.6(15)
F6 F61 F42 C26 -154(3)
F4 F61 F42 C26 29.5(5)
F62 F61 F42 F5 8.2(17)
F6 F61 F42 F5 -180(100)
C26 F61 F42 F5 -25.5(5)
F4 F61 F42 F5 4.1(7)
F51 F5 F52 F41 26(7)
C26 F5 F52 F41 -8(6)
F42 F5 F52 F41 19(7)
F51 F5 F52 C26 34.0(18)
F42 F5 F52 C26 26.6(14)
C26 F5 F52 F51 -34.0(18)
F42 F5 F52 F51 -7.4(11)
F51 F5 F52 F4 9(4)
C26 F5 F52 F4 -25(2)
F42 F5 F52 F4 1(3)
F4 F41 F52 F5 -31(7)
C26 F41 F52 F5 8(6)
F62 F41 F52 F5 -22(7)
F4 F41 F52 C26 -38.5(17)
F62 F41 F52 C26 -29.5(10)
F4 F41 F52 F51 -15(3)
C26 F41 F52 F51 23.9(17)
F62 F41 F52 F51 -6(3)
C26 F41 F52 F4 38.5(18)
F62 F41 F52 F4 9.0(13)
F42 F51 F52 F5 164(2)
C26 F51 F52 F5 140(2)
F6 F51 F52 F5 167.8(19)
F5 F51 F52 F41 -167(4)
F42 F51 F52 F41 -4(3)
C26 F51 F52 F41 -27.3(19)
F6 F51 F52 F41 0(3)
F5 F51 F52 C26 -140(2)
F42 F51 F52 C26 23.6(19)
F6 F51 F52 C26 27.8(9)
F5 F51 F52 F4 -174(3)
F42 F51 F52 F4 -10(2)
C26 F51 F52 F4 -33.6(9)
F6 F51 F52 F4 -5.9(14)
F41 F4 F52 F5 164(4)
F62 F4 F52 F5 0(3)
C26 F4 F52 F5 30(2)
F61 F4 F52 F5 2(3)
F62 F4 F52 F41 -164(2)
C26 F4 F52 F41 -135(2)
F61 F4 F52 F41 -162.4(18)
F41 F4 F52 C26 135(2)
F62 F4 F52 C26 -29.8(14)
F61 F4 F52 C26 -27.8(8)
F41 F4 F52 F51 169(2)
F62 F4 F52 F51 4.2(19)
C26 F4 F52 F51 34.0(9)
F61 F4 F52 F51 6.2(14)
F6 F61 F62 F4 -15(5)
C26 F61 F62 F4 18(3)
F42 F61 F62 F4 -11(4)
F6 F61 F62 C26 -33(2)
F42 F61 F62 C26 -29.0(12)
F4 F61 F62 C26 -18(3)
C26 F61 F62 F6 33(2)
F42 F61 F62 F6 3.6(16)
F4 F61 F62 F6 15(5)
F6 F61 F62 F41 -19(4)
C26 F61 F62 F41 13.8(15)
F42 F61 F62 F41 -15(3)
F4 F61 F62 F41 -4.0(15)
F41 F4 F62 F61 -17(6)
C26 F4 F62 F61 -19(3)
F52 F4 F62 F61 7(4)
F41 F4 F62 C26 2(4)
F52 F4 F62 C26 25.9(12)
F61 F4 F62 C26 19(3)
F41 F4 F62 F6 -24(5)
C26 F4 F62 F6 -25.4(10)
F52 F4 F62 F6 0.5(19)
F61 F4 F62 F6 -7(2)
C26 F4 F62 F41 -2(4)
F52 F4 F62 F41 24(3)
F61 F4 F62 F41 17(6)
F42 F6 F62 F61 -173(3)
C26 F6 F62 F61 -142(3)
F51 F6 F62 F61 -173(3)
F61 F6 F62 F4 170(3)
F42 F6 F62 F4 -4(2)
C26 F6 F62 F4 27.7(11)
F51 F6 F62 F4 -3.9(15)
F61 F6 F62 C26 142(3)
F42 F6 F62 C26 -31.3(14)
F51 F6 F62 C26 -31.5(6)
F61 F6 F62 F41 165(3)
F42 F6 F62 F41 -8.0(18)
C26 F6 F62 F41 23.4(6)
F51 F6 F62 F41 -8.2(9)
F4 F41 F62 F61 166(5)
F52 F41 F62 F61 17(3)
C26 F41 F62 F61 -16.1(18)
F52 F41 F62 F4 -149(4)
C26 F41 F62 F4 178(100)
F4 F41 F62 C26 -178(100)
F52 F41 F62 C26 32.9(13)
F4 F41 F62 F6 158(4)
F52 F41 F62 F6 9.2(15)
C26 F41 F62 F6 -23.7(7)
O2 C1 C2 C3 160.2(3)
O1 C1 C2 C3 -19.1(4)
O2 C1 C2 C10 -78.8(4)
O1 C1 C2 C10 101.9(4)
C1 C2 C3 C4 -169.8(3)
C10 C2 C3 C4 69.4(4)
C1 C2 C3 N1 -43.3(4)
C10 C2 C3 N1 -164.1(3)
C11 N1 C3 C4 -63.8(4)
C12 N1 C3 C4 63.9(4)
C11 N1 C3 C2 167.8(3)
C12 N1 C3 C2 -64.4(4)
C2 C3 C4 C5 -133.1(3)
N1 C3 C4 C5 101.1(4)
C2 C3 C4 C9 46.0(5)
N1 C3 C4 C9 -79.9(4)
C9 C4 C5 C6 -0.7(6)
C3 C4 C5 C6 178.4(4)
C4 C5 C6 C7 0.7(6)
C5 C6 C7 C8 0.1(6)
C5 C6 C7 C13 -176.4(4)
C6 C7 C8 C9 -0.9(6)
C13 C7 C8 C9 175.6(4)
C7 C8 C9 C4 0.8(6)
C5 C4 C9 C8 0.0(5)
C3 C4 C9 C8 -179.1(3)
F1 F11 C13 F12 168.4(15)
F22 F11 C13 F12 162.2(11)
F3 F11 C13 F12 7.5(8)
F1 F11 C13 F32 95.0(15)
F12 F11 C13 F32 -73.4(14)
F22 F11 C13 F32 88.7(14)
F3 F11 C13 F32 -66.0(12)
F1 F11 C13 F2 58.5(14)
F12 F11 C13 F2 -109.9(10)
F22 F11 C13 F2 52.2(11)
F3 F11 C13 F2 -102.5(8)
F1 F11 C13 F31 144.6(11)
F12 F11 C13 F31 -23.8(10)
F22 F11 C13 F31 138.3(10)
F3 F11 C13 F31 -16.4(7)
F1 F11 C13 F22 6.3(12)
F12 F11 C13 F22 -162.2(11)
F3 F11 C13 F22 -154.7(8)
F12 F11 C13 F1 -168.4(15)
F22 F11 C13 F1 -6.3(12)
F3 F11 C13 F1 -161.0(11)
F1 F11 C13 F3 161.0(11)
F12 F11 C13 F3 -7.5(8)
F22 F11 C13 F3 154.7(8)
F1 F11 C13 F21 31.8(14)
F12 F11 C13 F21 -136.6(11)
F22 F11 C13 F21 25.5(11)
F3 F11 C13 F21 -129.2(9)
F1 F11 C13 C7 -91.3(11)
F12 F11 C13 C7 100.2(9)
F22 F11 C13 C7 -97.6(8)
F3 F11 C13 C7 107.7(6)
F3 F12 C13 F11 -165.2(16)
F31 F12 C13 F11 -154.7(10)
F1 F12 C13 F11 -5.9(8)
F3 F12 C13 F32 -35.3(14)
F11 F12 C13 F32 129.9(10)
F31 F12 C13 F32 -24.8(8)
F1 F12 C13 F32 124.0(8)
F3 F12 C13 F2 -58.4(15)
F11 F12 C13 F2 106.7(10)
F31 F12 C13 F2 -48.0(10)
F1 F12 C13 F2 100.9(8)
F3 F12 C13 F31 -10.4(11)
F11 F12 C13 F31 154.7(10)
F1 F12 C13 F31 148.9(7)
F3 F12 C13 F22 -149.3(12)
F11 F12 C13 F22 15.9(10)
F31 F12 C13 F22 -138.8(10)
F1 F12 C13 F22 10.0(8)
F3 F12 C13 F1 -159.3(12)
F11 F12 C13 F1 5.9(8)
F31 F12 C13 F1 -148.9(7)
F11 F12 C13 F3 165.2(16)
F31 F12 C13 F3 10.4(11)
F1 F12 C13 F3 159.3(12)
F3 F12 C13 F21 -87.9(18)
F11 F12 C13 F21 77.3(16)
F31 F12 C13 F21 -77.4(15)
F1 F12 C13 F21 71.4(14)
F3 F12 C13 C7 89.9(12)
F11 F12 C13 C7 -104.9(8)
F31 F12 C13 C7 100.4(7)
F1 F12 C13 C7 -110.8(5)
F2 F32 C13 F11 -90.6(16)
F31 F32 C13 F11 79.9(14)
F21 F32 C13 F11 -92.3(13)
F3 F32 C13 F11 66.0(11)
F2 F32 C13 F12 -139.5(12)
F31 F32 C13 F12 31.0(10)
F21 F32 C13 F12 -141.2(9)
F3 F32 C13 F12 17.1(7)
F31 F32 C13 F2 170.5(17)
F21 F32 C13 F2 -1.7(12)
F3 F32 C13 F2 156.6(13)
F2 F32 C13 F31 -170.5(17)
F21 F32 C13 F31 -172.2(12)
F3 F32 C13 F31 -13.9(9)
F2 F32 C13 F22 -26.4(15)
F31 F32 C13 F22 144.1(11)
F21 F32 C13 F22 -28.2(11)
F3 F32 C13 F22 130.1(9)
F2 F32 C13 F1 -52.7(15)
F31 F32 C13 F1 117.8(11)
F21 F32 C13 F1 -54.4(10)
F3 F32 C13 F1 103.9(9)
F2 F32 C13 F3 -156.6(13)
F31 F32 C13 F3 13.9(9)
F21 F32 C13 F3 -158.3(8)
F2 F32 C13 F21 1.7(12)
F31 F32 C13 F21 172.2(12)
F3 F32 C13 F21 158.3(8)
F2 F32 C13 C7 95.7(12)
F31 F32 C13 C7 -93.8(9)
F21 F32 C13 C7 93.9(9)
F3 F32 C13 C7 -107.8(6)
F21 F2 C13 F11 -71.8(18)
F32 F2 C13 F11 111.4(15)
F31 F2 C13 F11 104.3(10)
F22 F2 C13 F11 -43.2(10)
F21 F2 C13 F12 -133.0(17)
F32 F2 C13 F12 50.3(15)
F31 F2 C13 F12 43.1(9)
F22 F2 C13 F12 -104.4(11)
F21 F2 C13 F32 177(2)
F31 F2 C13 F32 -7.1(13)
F22 F2 C13 F32 -154.6(14)
F21 F2 C13 F31 -176.1(17)
F32 F2 C13 F31 7.1(13)
F22 F2 C13 F31 -147.5(9)
F21 F2 C13 F22 -28.6(16)
F32 F2 C13 F22 154.6(14)
F31 F2 C13 F22 147.5(9)
F21 F2 C13 F1 -45.5(16)
F32 F2 C13 F1 137.8(13)
F31 F2 C13 F1 130.7(7)
F22 F2 C13 F1 -16.9(7)
F21 F2 C13 F3 -159.3(15)
F32 F2 C13 F3 24.0(13)
F31 F2 C13 F3 16.9(6)
F22 F2 C13 F3 -130.6(8)
F32 F2 C13 F21 -177(2)
F31 F2 C13 F21 176.1(17)
F22 F2 C13 F21 28.6(16)
F21 F2 C13 C7 78.6(16)
F32 F2 C13 C7 -98.1(13)
F31 F2 C13 C7 -105.2(7)
F22 F2 C13 C7 107.3(8)
F3 F31 C13 F11 29.4(12)
F32 F31 C13 F11 -125.8(10)
F12 F31 C13 F11 20.2(9)
F2 F31 C13 F11 -121.0(7)
F3 F31 C13 F12 9.2(10)
F32 F31 C13 F12 -146.0(11)
F2 F31 C13 F12 -141.2(7)
F3 F31 C13 F32 155.2(15)
F12 F31 C13 F32 146.0(11)
F2 F31 C13 F32 4.8(9)
F3 F31 C13 F2 150.4(11)
F32 F31 C13 F2 -4.8(9)
F12 F31 C13 F2 141.2(7)
F3 F31 C13 F22 93.5(19)
F32 F31 C13 F22 -61.8(19)
F12 F31 C13 F22 84.2(17)
F2 F31 C13 F22 -56.9(16)
F3 F31 C13 F1 52.6(15)
F32 F31 C13 F1 -102.6(12)
F12 F31 C13 F1 43.4(11)
F2 F31 C13 F1 -97.8(9)
F32 F31 C13 F3 -155.2(15)
F12 F31 C13 F3 -9.2(10)
F2 F31 C13 F3 -150.4(11)
F3 F31 C13 F21 148.7(11)
F32 F31 C13 F21 -6.6(11)
F12 F31 C13 F21 139.4(9)
F2 F31 C13 F21 -1.7(7)
F3 F31 C13 C7 -98.7(10)
F32 F31 C13 C7 106.1(9)
F12 F31 C13 C7 -107.9(7)
F2 F31 C13 C7 110.9(5)
F1 F22 C13 F11 -6.5(12)
F21 F22 C13 F11 152.2(11)
F2 F22 C13 F11 138.1(8)
F1 F22 C13 F12 -20.7(16)
F11 F22 C13 F12 -14.2(9)
F21 F22 C13 F12 138.1(10)
F2 F22 C13 F12 123.9(7)
F1 F22 C13 F32 -131.7(14)
F11 F22 C13 F32 -125.1(9)
F21 F22 C13 F32 27.1(10)
F2 F22 C13 F32 12.9(7)
F1 F22 C13 F2 -144.6(15)
F11 F22 C13 F2 -138.1(8)
F21 F22 C13 F2 14.2(8)
F1 F22 C13 F31 -89(2)
F11 F22 C13 F31 -82.5(17)
F21 F22 C13 F31 69.7(18)
F2 F22 C13 F31 55.5(16)
F11 F22 C13 F1 6.5(12)
F21 F22 C13 F1 158.8(18)
F2 F22 C13 F1 144.6(15)
F1 F22 C13 F3 -40.5(19)
F11 F22 C13 F3 -34.0(12)
F21 F22 C13 F3 118.2(11)
F2 F22 C13 F3 104.1(10)
F1 F22 C13 F21 -158.8(18)
F11 F22 C13 F21 -152.2(11)
F2 F22 C13 F21 -14.2(8)
F1 F22 C13 C7 103.1(14)
F11 F22 C13 C7 109.6(7)
F21 F22 C13 C7 -98.2(9)
F2 F22 C13 C7 -112.3(6)
F22 F1 C13 F11 169(2)
F12 F1 C13 F11 9.0(12)
F22 F1 C13 F12 159.9(16)
F11 F1 C13 F12 -9.0(12)
F22 F1 C13 F32 60.5(18)
F11 F1 C13 F32 -108.4(14)
F12 F1 C13 F32 -99.4(11)
F22 F1 C13 F2 36.3(15)
F11 F1 C13 F2 -132.5(12)
F12 F1 C13 F2 -123.6(7)
F22 F1 C13 F31 121.2(17)
F11 F1 C13 F31 -47.6(15)
F12 F1 C13 F31 -38.7(11)
F11 F1 C13 F22 -169(2)
F12 F1 C13 F22 -159.9(16)
F22 F1 C13 F3 149.2(15)
F11 F1 C13 F3 -19.6(12)
F12 F1 C13 F3 -10.7(6)
F22 F1 C13 F21 18.1(16)
F11 F1 C13 F21 -150.7(13)
F12 F1 C13 F21 -141.8(9)
F22 F1 C13 C7 -88.3(15)
F11 F1 C13 C7 102.8(11)
F12 F1 C13 C7 111.8(7)
F12 F3 C13 F11 11.5(13)
F31 F3 C13 F11 -151.8(12)
F32 F3 C13 F11 -133.6(8)
F31 F3 C13 F12 -163.3(18)
F11 F3 C13 F12 -11.5(13)
F32 F3 C13 F12 -145.1(13)
F12 F3 C13 F32 145.1(13)
F31 F3 C13 F32 -18.1(11)
F11 F3 C13 F32 133.6(8)
F12 F3 C13 F2 133.2(12)
F31 F3 C13 F2 -30.0(11)
F11 F3 C13 F2 121.8(7)
F32 F3 C13 F2 -11.9(6)
F12 F3 C13 F31 163.3(18)
F11 F3 C13 F31 151.8(12)
F32 F3 C13 F31 18.1(11)
F12 F3 C13 F22 40.7(16)
F31 F3 C13 F22 -122.6(14)
F11 F3 C13 F22 29.2(11)
F32 F3 C13 F22 -104.5(12)
F12 F3 C13 F1 21.4(13)
F31 F3 C13 F1 -141.9(11)
F11 F3 C13 F1 9.9(6)
F32 F3 C13 F1 -123.7(7)
F12 F3 C13 F21 121.5(15)
F31 F3 C13 F21 -41.7(14)
F11 F3 C13 F21 110.1(10)
F32 F3 C13 F21 -23.6(10)
F12 F3 C13 C7 -102.6(12)
F31 F3 C13 C7 94.1(11)
F11 F3 C13 C7 -114.1(6)
F32 F3 C13 C7 112.3(7)
F2 F21 C13 F11 120.9(15)
F32 F21 C13 F11 122.8(9)
F22 F21 C13 F11 -25.5(11)
F2 F21 C13 F12 67(2)
F32 F21 C13 F12 69.1(15)
F22 F21 C13 F12 -79.3(16)
F2 F21 C13 F32 -2.0(14)
F22 F21 C13 F32 -148.4(12)
F32 F21 C13 F2 2.0(14)
F22 F21 C13 F2 -146.4(19)
F2 F21 C13 F31 3.9(17)
F32 F21 C13 F31 5.8(9)
F22 F21 C13 F31 -142.6(10)
F2 F21 C13 F22 146.4(19)
F32 F21 C13 F22 148.4(12)
F2 F21 C13 F1 136.3(15)
F32 F21 C13 F1 138.3(8)
F22 F21 C13 F1 -10.1(9)
F2 F21 C13 F3 26.4(19)
F32 F21 C13 F3 28.4(11)
F22 F21 C13 F3 -120.0(11)
F2 F21 C13 C7 -110.7(14)
F32 F21 C13 C7 -108.8(7)
F22 F21 C13 C7 102.9(9)
C8 C7 C13 F11 -177.7(9)
C6 C7 C13 F11 -1.3(10)
C8 C7 C13 F12 -122.3(9)
C6 C7 C13 F12 54.1(10)
C8 C7 C13 F32 -3.1(11)
C6 C7 C13 F32 173.3(9)
C8 C7 C13 F2 29.6(8)
C6 C7 C13 F2 -153.9(7)
C8 C7 C13 F31 -53.6(10)
C6 C7 C13 F31 122.8(9)
C8 C7 C13 F22 118.3(10)
C6 C7 C13 F22 -65.3(11)
C8 C7 C13 F1 149.1(6)
C6 C7 C13 F1 -34.4(8)
C8 C7 C13 F3 -90.1(7)
C6 C7 C13 F3 86.3(7)
C8 C7 C13 F21 56.2(9)
C6 C7 C13 F21 -127.4(9)
O3 C14 C15 C16 119.2(5)
O4 C14 C15 C16 -62.2(5)
O3 C14 C15 C23 -112.5(5)
O4 C14 C15 C23 66.1(5)
C25 N2 C16 C15 -74.6(5)
C24 N2 C16 C15 159.0(4)
C25 N2 C16 C17 56.9(5)
C24 N2 C16 C17 -69.4(5)
C14 C15 C16 N2 -40.8(6)
C23 C15 C16 N2 -167.4(4)
C14 C15 C16 C17 -172.9(4)
C23 C15 C16 C17 60.5(5)
N2 C16 C17 C22 103.4(5)
C15 C16 C17 C22 -125.0(5)
N2 C16 C17 C18 -75.1(5)
C15 C16 C17 C18 56.5(5)
C22 C17 C18 C19 -1.7(6)
C16 C17 C18 C19 176.8(4)
C17 C18 C19 C20 1.4(6)
C18 C19 C20 C21 0.3(6)
C18 C19 C20 C26 177.5(4)
C19 C20 C21 C22 -1.5(6)
C26 C20 C21 C22 -178.7(4)
C20 C21 C22 C17 1.2(7)
C18 C17 C22 C21 0.4(6)
C16 C17 C22 C21 -178.2(4)
F5 F52 C26 F51 -17.6(10)
F41 F52 C26 F51 159.5(15)
F4 F52 C26 F51 141.9(10)
F5 F52 C26 F62 -137.4(14)
F41 F52 C26 F62 39.7(15)
F51 F52 C26 F62 -119.8(10)
F4 F52 C26 F62 22.0(11)
F5 F52 C26 F4 -159.5(17)
F41 F52 C26 F4 17.6(9)
F51 F52 C26 F4 -141.9(10)
F5 F52 C26 F6 -64(2)
F41 F52 C26 F6 113.1(15)
F51 F52 C26 F6 -46.4(17)
F4 F52 C26 F6 95.4(15)
F5 F52 C26 F61 -108.7(17)
F41 F52 C26 F61 68.4(18)
F51 F52 C26 F61 -91.1(15)
F4 F52 C26 F61 50.8(16)
F41 F52 C26 F5 177(2)
F51 F52 C26 F5 17.6(10)
F4 F52 C26 F5 159.5(17)
F5 F52 C26 F41 -177(2)
F51 F52 C26 F41 -159.5(15)
F4 F52 C26 F41 -17.6(9)
F5 F52 C26 F42 -28.9(16)
F41 F52 C26 F42 148.2(11)
F51 F52 C26 F42 -11.3(10)
F4 F52 C26 F42 130.6(9)
F5 F52 C26 C20 91.0(14)
F41 F52 C26 C20 -91.9(12)
F51 F52 C26 C20 108.6(8)
F4 F52 C26 C20 -109.5(8)
F5 F51 C26 F52 23.4(14)
F42 F51 C26 F52 -162.7(15)
F6 F51 C26 F52 -145.0(12)
F5 F51 C26 F62 118.7(14)
F42 F51 C26 F62 -67.5(15)
F52 F51 C26 F62 95.2(16)
F6 F51 C26 F62 -49.8(11)
F5 F51 C26 F4 64.1(13)
F42 F51 C26 F4 -122.1(12)
F52 F51 C26 F4 40.6(13)
F6 F51 C26 F4 -104.4(9)
F5 F51 C26 F6 168.5(11)
F42 F51 C26 F6 -17.7(10)
F52 F51 C26 F6 145.0(12)
F5 F51 C26 F61 151.7(10)
F42 F51 C26 F61 -34.4(11)
F52 F51 C26 F61 128.3(12)
F6 F51 C26 F61 -16.7(6)
F42 F51 C26 F5 173.8(16)
F52 F51 C26 F5 -23.4(14)
F6 F51 C26 F5 -168.5(11)
F5 F51 C26 F41 38.5(11)
F42 F51 C26 F41 -147.7(10)
F52 F51 C26 F41 15.0(12)
F6 F51 C26 F41 -130.0(7)
F5 F51 C26 F42 -173.8(16)
F52 F51 C26 F42 162.7(15)
F6 F51 C26 F42 17.7(10)
F5 F51 C26 C20 -82.4(11)
F42 F51 C26 C20 91.5(11)
F52 F51 C26 C20 -105.8(11)
F6 F51 C26 C20 109.2(7)
F61 F62 C26 F52 139.6(16)
F4 F62 C26 F52 -28.7(15)
F6 F62 C26 F52 125.4(13)
F41 F62 C26 F52 -28.4(12)
F61 F62 C26 F51 69.3(16)
F4 F62 C26 F51 -99.0(12)
F6 F62 C26 F51 55.2(11)
F41 F62 C26 F51 -98.6(9)
F61 F62 C26 F4 168.3(18)
F6 F62 C26 F4 154.1(11)
F41 F62 C26 F4 0.3(8)
F61 F62 C26 F6 14.1(11)
F4 F62 C26 F6 -154.1(11)
F41 F62 C26 F6 -153.8(7)
F4 F62 C26 F61 -168.3(18)
F6 F62 C26 F61 -14.1(11)
F41 F62 C26 F61 -167.9(14)
F61 F62 C26 F5 104.1(16)
F4 F62 C26 F5 -64.2(14)
F6 F62 C26 F5 90.0(13)
F41 F62 C26 F5 -63.8(11)
F61 F62 C26 F41 167.9(14)
F4 F62 C26 F41 -0.3(8)
F6 F62 C26 F41 153.8(7)
F61 F62 C26 F42 31.5(14)
F4 F62 C26 F42 -136.7(10)
F6 F62 C26 F42 17.4(9)
F41 F62 C26 F42 -136.4(8)
F61 F62 C26 C20 -89.7(13)
F4 F62 C26 C20 102.0(9)
F6 F62 C26 C20 -103.8(7)
F41 F62 C26 C20 102.4(7)
F41 F4 C26 F52 -28.8(14)
F62 F4 C26 F52 150.5(15)
F61 F4 C26 F52 143.9(11)
F41 F4 C26 F51 -67.9(13)
F62 F4 C26 F51 111.3(11)
F52 F4 C26 F51 -39.2(12)
F61 F4 C26 F51 104.7(8)
F41 F4 C26 F62 -179.3(17)
F52 F4 C26 F62 -150.5(15)
F61 F4 C26 F62 -6.6(10)
F41 F4 C26 F6 -154.5(12)
F62 F4 C26 F6 24.7(11)
F52 F4 C26 F6 -125.8(12)
F61 F4 C26 F6 18.1(6)
F41 F4 C26 F61 -172.7(12)
F62 F4 C26 F61 6.6(10)
F52 F4 C26 F61 -143.9(11)
F41 F4 C26 F5 -41.8(12)
F62 F4 C26 F5 137.4(10)
F52 F4 C26 F5 -13.1(11)
F61 F4 C26 F5 130.8(6)
F62 F4 C26 F41 179.3(17)
F52 F4 C26 F41 28.8(14)
F61 F4 C26 F41 172.7(12)
F41 F4 C26 F42 -115.3(15)
F62 F4 C26 F42 63.9(15)
F52 F4 C26 F42 -86.6(15)
F61 F4 C26 F42 57.3(11)
F41 F4 C26 C20 78.6(12)
F62 F4 C26 C20 -102.1(10)
F52 F4 C26 C20 107.4(11)
F61 F4 C26 C20 -108.7(6)
F61 F6 C26 F52 -108.9(19)
F42 F6 C26 F52 59(2)
F62 F6 C26 F52 -94.7(19)
F51 F6 C26 F52 41.5(17)
F61 F6 C26 F51 -150.4(10)
F42 F6 C26 F51 17.4(10)
F62 F6 C26 F51 -136.2(8)
F61 F6 C26 F62 -14.1(11)
F42 F6 C26 F62 153.6(13)
F51 F6 C26 F62 136.2(8)
F61 F6 C26 F4 -33.5(11)
F42 F6 C26 F4 134.3(11)
F62 F6 C26 F4 -19.4(9)
F51 F6 C26 F4 116.9(7)
F42 F6 C26 F61 167.8(16)
F62 F6 C26 F61 14.1(11)
F51 F6 C26 F61 150.4(10)
F61 F6 C26 F5 -144.7(9)
F42 F6 C26 F5 23.1(11)
F62 F6 C26 F5 -130.6(9)
F51 F6 C26 F5 5.7(6)
F61 F6 C26 F41 -48.3(13)
F42 F6 C26 F41 119.4(12)
F62 F6 C26 F41 -34.2(11)
F51 F6 C26 F41 102.0(9)
F61 F6 C26 F42 -167.8(16)
F62 F6 C26 F42 -153.6(13)
F51 F6 C26 F42 -17.4(10)
F61 F6 C26 C20 95.6(10)
F42 F6 C26 C20 -96.6(11)
F62 F6 C26 C20 109.8(8)
F51 F6 C26 C20 -114.0(6)
F62 F61 C26 F52 -55(2)
F6 F61 C26 F52 100.9(19)
F42 F61 C26 F52 92.6(18)
F4 F61 C26 F52 -46.8(17)
F62 F61 C26 F51 -125.7(14)
F6 F61 C26 F51 30.6(11)
F42 F61 C26 F51 22.3(7)
F4 F61 C26 F51 -117.1(7)
F6 F61 C26 F62 156.3(18)
F42 F61 C26 F62 148.0(15)
F4 F61 C26 F62 8.6(13)
F62 F61 C26 F4 -8.6(13)
F6 F61 C26 F4 147.7(10)
F42 F61 C26 F4 139.4(8)
F62 F61 C26 F6 -156.3(18)
F42 F61 C26 F6 -8.3(11)
F4 F61 C26 F6 -147.7(10)
F62 F61 C26 F5 -108.1(15)
F6 F61 C26 F5 48.2(13)
F42 F61 C26 F5 39.9(9)
F4 F61 C26 F5 -99.5(9)
F62 F61 C26 F41 -12.0(14)
F6 F61 C26 F41 144.3(10)
F42 F61 C26 F41 136.0(8)
F4 F61 C26 F41 -3.4(6)
F62 F61 C26 F42 -148.0(15)
F6 F61 C26 F42 8.3(11)
F4 F61 C26 F42 -139.4(8)
F62 F61 C26 C20 105.5(13)
F6 F61 C26 C20 -98.2(10)
F42 F61 C26 C20 -106.5(7)
F4 F61 C26 C20 114.1(6)
F51 F5 C26 F52 -145(2)
F42 F5 C26 F52 -149.5(17)
F52 F5 C26 F51 145(2)
F42 F5 C26 F51 -4.3(11)
F51 F5 C26 F62 -83.6(16)
F52 F5 C26 F62 62(2)
F42 F5 C26 F62 -87.8(14)
F51 F5 C26 F4 -125.7(11)
F52 F5 C26 F4 19.5(17)
F42 F5 C26 F4 -130.0(8)
F51 F5 C26 F6 -11.8(11)
F52 F5 C26 F6 133.4(16)
F42 F5 C26 F6 -16.0(8)
F51 F5 C26 F61 -37.3(14)
F52 F5 C26 F61 107.9(17)
F42 F5 C26 F61 -41.6(9)
F51 F5 C26 F41 -143.1(11)
F52 F5 C26 F41 2.1(16)
F42 F5 C26 F41 -147.4(7)
F51 F5 C26 F42 4.3(11)
F52 F5 C26 F42 149.5(17)
F51 F5 C26 C20 109.6(10)
F52 F5 C26 C20 -105.2(16)
F42 F5 C26 C20 105.3(7)
F4 F41 C26 F52 141.2(19)
F62 F41 C26 F52 140.7(15)
F4 F41 C26 F51 122.1(12)
F52 F41 C26 F51 -19.1(14)
F62 F41 C26 F51 121.6(8)
F4 F41 C26 F62 0.5(13)
F52 F41 C26 F62 -140.7(15)
F52 F41 C26 F4 -141.2(19)
F62 F41 C26 F4 -0.5(13)
F4 F41 C26 F6 33.0(15)
F52 F41 C26 F6 -108.3(16)
F62 F41 C26 F6 32.4(10)
F4 F41 C26 F61 7.5(12)
F52 F41 C26 F61 -133.8(14)
F62 F41 C26 F61 6.9(8)
F4 F41 C26 F5 139.4(12)
F52 F41 C26 F5 -1.8(14)
F62 F41 C26 F5 138.9(8)
F4 F41 C26 F42 91.2(16)
F52 F41 C26 F42 -50.0(18)
F62 F41 C26 F42 90.7(14)
F4 F41 C26 C20 -112.0(11)
F52 F41 C26 C20 106.8(14)
F62 F41 C26 C20 -112.5(7)
F51 F42 C26 F52 15.8(14)
F6 F42 C26 F52 -137.2(14)
F5 F42 C26 F52 19.0(11)
F61 F42 C26 F52 -130.2(12)
F6 F42 C26 F51 -153.0(16)
F5 F42 C26 F51 3.1(8)
F61 F42 C26 F51 -146.0(10)
F51 F42 C26 F62 128.5(11)
F6 F42 C26 F62 -24.6(12)
F5 F42 C26 F62 131.6(9)
F61 F42 C26 F62 -17.5(8)
F51 F42 C26 F4 86.7(14)
F6 F42 C26 F4 -66.4(15)
F5 F42 C26 F4 89.8(11)
F61 F42 C26 F4 -59.3(11)
F51 F42 C26 F6 153.0(16)
F5 F42 C26 F6 156.2(11)
F61 F42 C26 F6 7.0(9)
F51 F42 C26 F61 146.0(10)
F6 F42 C26 F61 -7.0(9)
F5 F42 C26 F61 149.1(6)
F51 F42 C26 F5 -3.1(8)
F6 F42 C26 F5 -156.2(11)
F61 F42 C26 F5 -149.1(6)
F51 F42 C26 F41 49.7(15)
F6 F42 C26 F41 -103.3(14)
F5 F42 C26 F41 52.8(11)
F61 F42 C26 F41 -96.3(12)
F51 F42 C26 C20 -106.7(9)
F6 F42 C26 C20 100.3(10)
F5 F42 C26 C20 -103.6(6)
F61 F42 C26 C20 107.3(5)
C19 C20 C26 F52 96.0(15)
C21 C20 C26 F52 -86.8(15)
C19 C20 C26 F51 167.5(7)
C21 C20 C26 F51 -15.4(8)
C19 C20 C26 F62 -31.8(12)
C21 C20 C26 F62 145.3(11)
C19 C20 C26 F4 20.1(9)
C21 C20 C26 F4 -162.8(7)
C19 C20 C26 F6 -104.7(8)
C21 C20 C26 F6 72.4(8)
C19 C20 C26 F61 -68.3(7)
C21 C20 C26 F61 108.8(7)
C19 C20 C26 F5 137.6(6)
C21 C20 C26 F5 -45.3(7)
C19 C20 C26 F41 47.6(6)
C21 C20 C26 F41 -135.3(6)
C19 C20 C26 F42 -148.8(9)
C21 C20 C26 F42 28.3(10)
